data_9013793
loop_
_publ_author_name
'Schofield, P. F.'
'Wilson, C. C.'
'Knight, K. S.'
'Kirk, C. A.'

_publ_section_title
;
 Proton location and hydrogen bonding in the hydrous lead copper
 sulfates linarite, PbCu(SO4)(OH)2, and caledonite, Pb5Cu2(SO4)3CO3(OH)6
;
_journal_name_full 'The Canadian Mineralogist'
_journal_page_first 649
_journal_page_last 662
_journal_paper_doi 10.3749/canmin.47.3.649-662
_journal_volume 47
_journal_year 2009
_chemical_compound_source 'Leadhills, Lanarkshire, Scotland'
_chemical_formula_sum 'C H6 Cu2 O21 Pb5 S3'
_chemical_name_mineral Caledonite
_space_group_IT_number 31
_symmetry_space_group_name_Hall 'P 2ac -2'
_symmetry_space_group_name_H-M 'P m n 21'
_cell_angle_alpha 90
_cell_angle_beta 90
_cell_angle_gamma 90
_cell_length_a 20.085
_cell_length_b 7.141
_cell_length_c 6.563
_cell_formula_units_Z 2
_cell_volume 941.311
_database_code_amcsd 0006294
_exptl_crystal_density_diffrn 5.692
_cod_original_formula_sum 'Pb5 Cu2 S3 O21 C H6'
_cod_database_code 9013793

loop_
_space_group_symop_operation_xyz
x,y,z
1/2+x,-y,1/2+z
-x,y,z
1/2-x,-y,1/2+z

loop_
_atom_site_aniso_label
_atom_site_aniso_U_11
_atom_site_aniso_U_22
_atom_site_aniso_U_33
_atom_site_aniso_U_12
_atom_site_aniso_U_13
_atom_site_aniso_U_23
Pb1 0.00900 0.01600 0.01200 0.00000 0.00000 -0.00100
Pb2 0.01130 0.01070 0.01040 0.00230 -0.00100 -0.00100
Pb3 0.01140 0.00710 0.01200 -0.00070 0.00100 0.00200
Cu 0.00810 0.00700 0.00380 -0.00080 0.00140 -0.00100
S1 0.00600 0.00800 0.00700 0.00200 0.00100 -0.00100
S2 0.01000 0.00400 0.00700 0.00000 0.00000 -0.00400
O1 0.00800 0.01300 0.00800 -0.00600 0.00300 0.00100
O2 0.00700 0.00600 0.00700 -0.00100 0.00100 -0.00100
O3 0.00600 0.00800 0.00200 -0.00120 -0.00100 0.00100
O4 0.01500 0.01900 0.01900 0.00700 -0.00200 -0.00700
O5 0.03300 0.01900 0.01000 0.00000 0.00000 0.00800
O6 0.01200 0.01400 0.01600 0.00000 0.00000 -0.00600
O7 0.01800 0.01300 0.01500 0.00700 0.00300 -0.00100
O8 0.02700 0.01400 0.05000 -0.00900 0.01000 -0.01000
O9 0.02500 0.03900 0.01600 0.01000 -0.00300 0.00700
O10 0.01500 0.02700 0.01700 0.00300 0.00500 0.00400
O11 0.00600 0.01400 0.02600 -0.00200 -0.00400 -0.00100
O12 0.03200 0.01500 0.02600 0.00000 0.00000 -0.00800
C 0.00700 0.01200 0.00700 0.00000 0.00000 -0.00200
H1 0.05100 0.04100 0.04300 -0.01200 -0.03100 0.00200
H2 0.03800 0.03600 0.02500 -0.00400 0.00000 -0.00900
H3 0.03900 0.01600 0.03700 -0.00400 -0.00700 0.00100

loop_
_atom_site_label
_atom_site_fract_x
_atom_site_fract_y
_atom_site_fract_z
Pb1 0.50000 0.09330 0.50000
Pb2 0.39950 0.41470 0.04010
Pb3 0.33870 0.88730 0.06980
Cu 0.25100 0.49200 0.30070
S1 0.33700 0.12360 0.55100
S2 0.50000 0.56000 0.54200
O1 0.16340 0.37020 0.33600
O2 0.33860 0.60650 0.26510
O3 0.27320 0.36180 0.04670
O4 0.44090 0.67960 0.53810
O5 0.50000 0.43500 0.72300
O6 0.50000 0.43200 0.35890
O7 0.28710 0.27320 0.56650
O8 0.30370 0.94750 0.50280
O9 0.37520 0.10930 0.73610
O10 0.38330 0.16910 0.37910
O11 0.44590 0.75550 0.05290
O12 0.50000 0.01300 0.14300
C 0.50000 0.84280 0.08150
H1 0.13650 0.341 0.22200
H2 0.36660 0.63000 0.38500
H3 0.25120 0.24500 0.03800

loop_
_cod_changelog_entry_id
_cod_changelog_entry_author
_cod_changelog_entry_date
_cod_changelog_entry_text
1 'Vaitkus, Antanas' 2023-12-15T18:00:00+02:00
;
 Changed the y coordinate of atom site 'H1' from '341.00000' to '0.341' after
 consulting the original publication.
;

loop_
_cod_related_entry_id
_cod_related_entry_database
_cod_related_entry_code
1 AMCSD 0006294
